data_1573533
loop_
_publ_author_name
'Rodr&#xed;guez Saravia, Magdalena'
'Mart&#xed;nez, Ver&#xf3;nica'
'Vairoletti, Franco'
'Mac&#xed;as, Mario'
'Davyt, Danilo'
'Hern&#xe1;ndez Dossi, Gonzalo'
'Mahler, Graciela'

_publ_section_title
;
 Novel enantiopure &#x3b4;-thiolactones: synthesis, structural
 characterization, and reactivity studies.
;
_journal_issue 54
_journal_name_full 'RSC advances'
_journal_page_first 40287
_journal_page_last 40298
_journal_paper_doi 10.1039/d4ra07780f
_journal_volume 14
_journal_year 2024
_chemical_absolute_configuration syn
_chemical_formula_moiety 'C7 H9 N O S3'
_chemical_formula_sum 'C7 H9 N O S3'
_chemical_formula_weight 219.33
_space_group_crystal_system monoclinic
_space_group_IT_number 4
_space_group_name_Hall 'P 2yb'
_space_group_name_H-M_alt 'P 1 21 1'
_atom_sites_solution_hydrogens geom
_atom_sites_solution_primary direct
_atom_sites_solution_secondary difmap
_audit_creation_method SHELXL-2018/3
_audit_update_record
;
2024-09-27 deposited with the CCDC.	2024-12-16 downloaded from the CCDC.
;
_cell_angle_alpha 90
_cell_angle_beta 91.900(2)
_cell_angle_gamma 90
_cell_formula_units_Z 4
_cell_length_a 11.4682(5)
_cell_length_b 5.3017(3)
_cell_length_c 15.1947(7)
_cell_measurement_reflns_used 9887
_cell_measurement_temperature 298(2)
_cell_measurement_theta_max 72.00
_cell_measurement_theta_min 3.86
_cell_volume 923.34(8)
_computing_cell_refinement 'SAINT V8.38A (?, 2016)'
_computing_data_reduction 'SAINT V8.38A (?, 2016)'
_computing_molecular_graphics 'Mercury (Macrae et al., 2008)'
_computing_structure_refinement 'SHELXL-2018/3 (Sheldrick, 2018)'
_computing_structure_solution 'ShelXT (Sheldrick, 2015)'
_diffrn_ambient_temperature 298(2)
_diffrn_measured_fraction_theta_full 1.000
_diffrn_measured_fraction_theta_max 0.997
_diffrn_measurement_device_type 'Bruker D8 Venture'
_diffrn_radiation_type CuK\a
_diffrn_radiation_wavelength 1.54178
_diffrn_reflns_av_R_equivalents 0.0490
_diffrn_reflns_av_unetI/netI 0.0406
_diffrn_reflns_Laue_measured_fraction_full 1.000
_diffrn_reflns_Laue_measured_fraction_max 0.997
_diffrn_reflns_limit_h_max 14
_diffrn_reflns_limit_h_min -14
_diffrn_reflns_limit_k_max 5
_diffrn_reflns_limit_k_min -6
_diffrn_reflns_limit_l_max 17
_diffrn_reflns_limit_l_min -18
_diffrn_reflns_number 15886
_diffrn_reflns_point_group_measured_fraction_full 0.979
_diffrn_reflns_point_group_measured_fraction_max 0.968
_diffrn_reflns_theta_full 67.679
_diffrn_reflns_theta_max 72.310
_diffrn_reflns_theta_min 2.910
_exptl_absorpt_coefficient_mu 6.941
_exptl_absorpt_correction_T_max 0.7536
_exptl_absorpt_correction_T_min 0.4212
_exptl_absorpt_correction_type multi-scan
_exptl_absorpt_process_details 'SADABS-2016/2 (Bruker,2016/2)'
_exptl_crystal_colour colourless
_exptl_crystal_density_diffrn 1.578
_exptl_crystal_description plate
_exptl_crystal_F_000 456
_exptl_crystal_size_max 0.595
_exptl_crystal_size_mid 0.134
_exptl_crystal_size_min 0.103
_refine_diff_density_max 0.421
_refine_diff_density_min -0.304
_refine_diff_density_rms 0.053
_refine_ls_abs_structure_details
;
 Flack x determined using 1279 quotients [(I+)-(I-)]/[(I+)+(I-)]
 (Parsons, Flack and Wagner, Acta Cryst. B69 (2013) 249-259).
;
_refine_ls_abs_structure_Flack 0.070(12)
_refine_ls_extinction_method none
_refine_ls_goodness_of_fit_ref 1.062
_refine_ls_hydrogen_treatment constr
_refine_ls_matrix_type full
_refine_ls_number_parameters 217
_refine_ls_number_reflns 3542
_refine_ls_number_restraints 1
_refine_ls_restrained_S_all 1.062
_refine_ls_R_factor_all 0.0425
_refine_ls_R_factor_gt 0.0387
_refine_ls_shift/su_max 0.001
_refine_ls_shift/su_mean 0.000
_refine_ls_structure_factor_coef Fsqd
_refine_ls_weighting_details 'w=1/[\s^2^(Fo^2^)+(0.0523P)^2^+0.3779P] where P=(Fo^2^+2Fc^2^)/3'
_refine_ls_weighting_scheme calc
_refine_ls_wR_factor_gt 0.1019
_refine_ls_wR_factor_ref 0.1049
_reflns_Friedel_coverage 0.743
_reflns_Friedel_fraction_full 0.952
_reflns_Friedel_fraction_max 0.932
_reflns_number_gt 3270
_reflns_number_total 3542
_reflns_threshold_expression 'I > 2\s(I)'
_cod_data_source_file d4ra07780f2.cif
_cod_data_source_block Compound_1a
_cod_depositor_comments 'Adding full bibliography for 1573533--1573534.cif.'
_cod_original_sg_symbol_H-M 'P 21'
_cod_database_code 1573533
_shelx_shelxl_version_number 2018/3
_shelx_space_group_comment
;
The symmetry employed for this shelxl refinement is uniquely defined
by the following loop, which should always be used as a source of
symmetry information in preference to the above space-group names.
They are only intended as comments.
;
_shelx_estimated_absorpt_t_min 0.104
_shelx_estimated_absorpt_t_max 0.535

loop_
_space_group_symop_operation_xyz
'x, y, z'
'-x, y+1/2, -z'

loop_
_atom_site_label
_atom_site_type_symbol
_atom_site_fract_x
_atom_site_fract_y
_atom_site_fract_z
_atom_site_U_iso_or_equiv
_atom_site_adp_type
_atom_site_occupancy
_atom_site_site_symmetry_order
_atom_site_calc_flag
_atom_site_refinement_flags_posn
_atom_site_refinement_flags_adp
_atom_site_refinement_flags_occupancy
_atom_site_disorder_assembly
_atom_site_disorder_group
S3B S 0.10792(10) 1.2641(2) 0.50400(8) 0.0553(3) Uani 1 1 d . . . . .
S10 S 0.55030(10) 0.3627(3) 0.84884(9) 0.0621(3) Uani 1 1 d . . . . .
S10B S 0.39501(11) 0.7074(3) 0.49983(8) 0.0581(3) Uani 1 1 d . . . . .
S6 S 0.88322(11) -0.1885(3) 1.00777(7) 0.0596(4) Uani 1 1 d . . . . .
S3 S 0.81492(12) -0.1374(3) 0.72913(7) 0.0665(4) Uani 1 1 d . . . . .
S6B S 0.18328(13) 1.0804(4) 0.77602(8) 0.0742(4) Uani 1 1 d . . . . .
N1 N 0.7708(3) 0.0628(7) 0.88043(19) 0.0390(7) Uani 1 1 d . . . . .
O1 O 0.5826(3) 0.3858(8) 1.0175(3) 0.0687(10) Uani 1 1 d . . . . .
N1B N 0.2251(3) 0.9585(8) 0.6124(2) 0.0461(9) Uani 1 1 d . . . . .
C5 C 0.8808(3) -0.0753(9) 0.8948(3) 0.0445(10) Uani 1 1 d . . . . .
H5 H 0.945802 0.042300 0.888067 0.053 Uiso 1 1 calc R U . . .
C8 C 0.6959(4) 0.0542(9) 0.9570(3) 0.0436(9) Uani 1 1 d . . . . .
H8 H 0.650005 -0.101659 0.954418 0.052 Uiso 1 1 calc R U . . .
C11 C 0.6402(4) 0.2159(11) 0.7656(3) 0.0587(13) Uani 1 1 d . . . . .
H11A H 0.590636 0.166856 0.715514 0.070 Uiso 1 1 calc R U . . .
H11B H 0.696067 0.338467 0.745345 0.070 Uiso 1 1 calc R U . . .
O1B O 0.4849(5) 0.6310(12) 0.6537(3) 0.1021(19) Uani 1 1 d . . . . .
C9 C 0.6138(4) 0.2756(10) 0.9532(3) 0.0494(10) Uani 1 1 d . . . . .
C2B C 0.2424(4) 1.0952(10) 0.5300(3) 0.0462(10) Uani 1 1 d . . . . .
H2B H 0.306760 1.215542 0.538140 0.055 Uiso 1 1 calc R U . . .
C2 C 0.7052(4) -0.0144(9) 0.8007(3) 0.0443(10) Uani 1 1 d . . . . .
H2 H 0.649650 -0.147686 0.814731 0.053 Uiso 1 1 calc R U . . .
C7 C 0.7768(4) 0.0449(11) 1.0370(3) 0.0568(12) Uani 1 1 d . . . . .
H7A H 0.735604 -0.006034 1.088787 0.068 Uiso 1 1 calc R U . . .
H7B H 0.813287 0.207473 1.047940 0.068 Uiso 1 1 calc R U . . .
C5B C 0.1299(4) 1.0601(11) 0.6625(3) 0.0536(11) Uani 1 1 d . . . . .
H5B H 0.064563 0.940911 0.659216 0.064 Uiso 1 1 calc R U . . .
C4 C 0.8879(4) -0.2781(12) 0.8249(3) 0.0581(12) Uani 1 1 d . . . . .
H4A H 0.848336 -0.430576 0.842734 0.070 Uiso 1 1 calc R U . . .
H4B H 0.968432 -0.318281 0.813120 0.070 Uiso 1 1 calc R U . . .
C8B C 0.3351(4) 0.9360(10) 0.6617(3) 0.0506(11) Uani 1 1 d . . . . .
H8B H 0.374650 1.099886 0.661937 0.061 Uiso 1 1 calc R U . . .
C9B C 0.4110(4) 0.7440(11) 0.6163(3) 0.0572(12) Uani 1 1 d . . . . .
C7B C 0.3058(4) 0.8689(14) 0.7544(3) 0.0638(14) Uani 1 1 d . . . . .
H7BA H 0.371313 0.900443 0.794910 0.077 Uiso 1 1 calc R U . . .
H7BB H 0.282833 0.693371 0.758802 0.077 Uiso 1 1 calc R U . . .
C11B C 0.2727(5) 0.9036(11) 0.4618(3) 0.0591(13) Uani 1 1 d . . . . .
H11C H 0.292847 0.989278 0.408004 0.071 Uiso 1 1 calc R U . . .
H11D H 0.205431 0.797580 0.448817 0.071 Uiso 1 1 calc R U . . .
C4B C 0.0902(5) 1.3085(13) 0.6219(3) 0.0665(14) Uani 1 1 d . . . . .
H4BA H 0.138135 1.446869 0.644012 0.080 Uiso 1 1 calc R U . . .
H4BB H 0.009375 1.342602 0.634588 0.080 Uiso 1 1 calc R U . . .

loop_
_atom_site_aniso_label
_atom_site_aniso_U_11
_atom_site_aniso_U_22
_atom_site_aniso_U_33
_atom_site_aniso_U_23
_atom_site_aniso_U_13
_atom_site_aniso_U_12
S3B 0.0509(6) 0.0604(8) 0.0540(6) 0.0070(5) -0.0071(5) 0.0068(5)
S10 0.0569(6) 0.0577(8) 0.0710(7) 0.0195(6) -0.0099(5) 0.0052(6)
S10B 0.0646(7) 0.0555(8) 0.0545(6) 0.0021(5) 0.0061(5) 0.0087(6)
S6 0.0597(6) 0.0743(9) 0.0443(5) 0.0090(6) -0.0047(4) 0.0194(6)
S3 0.0754(8) 0.0884(11) 0.0360(5) -0.0148(6) 0.0073(5) -0.0147(8)
S6B 0.0813(9) 0.1046(13) 0.0370(6) -0.0104(7) 0.0064(5) 0.0032(8)
N1 0.0408(16) 0.049(2) 0.0273(14) 0.0020(14) -0.0018(12) -0.0044(15)
O1 0.070(2) 0.066(3) 0.070(2) -0.005(2) 0.0110(17) 0.019(2)
N1B 0.0465(18) 0.056(2) 0.0355(17) 0.0004(16) -0.0032(14) 0.0011(16)
C5 0.0366(18) 0.056(3) 0.041(2) -0.0056(18) 0.0012(15) -0.0051(18)
C8 0.049(2) 0.046(3) 0.0353(19) 0.0065(18) 0.0041(16) 0.0026(19)
C11 0.065(3) 0.066(3) 0.044(2) 0.012(2) -0.017(2) -0.017(3)
O1B 0.105(3) 0.133(5) 0.067(2) 0.012(3) -0.010(2) 0.049(4)
C9 0.046(2) 0.047(3) 0.055(2) 0.005(2) 0.0043(18) -0.0008(19)
C2B 0.047(2) 0.048(3) 0.044(2) 0.006(2) -0.0024(17) -0.0009(19)
C2 0.047(2) 0.052(3) 0.0338(19) 0.0008(17) -0.0039(16) -0.0165(19)
C7 0.071(3) 0.066(3) 0.034(2) 0.002(2) -0.0012(19) 0.015(3)
C5B 0.048(2) 0.067(3) 0.046(2) -0.007(2) 0.0041(18) -0.007(2)
C4 0.054(2) 0.067(3) 0.054(3) -0.014(2) 0.009(2) -0.001(2)
C8B 0.051(2) 0.058(3) 0.042(2) 0.004(2) -0.0084(18) -0.006(2)
C9B 0.051(2) 0.056(3) 0.065(3) 0.005(2) 0.002(2) 0.009(2)
C7B 0.071(3) 0.082(4) 0.038(2) 0.002(3) -0.011(2) -0.001(3)
C11B 0.073(3) 0.065(4) 0.039(2) 0.003(2) -0.002(2) 0.006(3)
C4B 0.068(3) 0.067(4) 0.064(3) -0.007(3) 0.003(2) 0.018(3)

loop_
_atom_type_symbol
_atom_type_description
_atom_type_scat_dispersion_real
_atom_type_scat_dispersion_imag
_atom_type_scat_source
C C 0.0181 0.0091 'International Tables Vol C Tables 4.2.6.8 and 6.1.1.4'
H H 0.0000 0.0000 'International Tables Vol C Tables 4.2.6.8 and 6.1.1.4'
N N 0.0311 0.0180 'International Tables Vol C Tables 4.2.6.8 and 6.1.1.4'
O O 0.0492 0.0322 'International Tables Vol C Tables 4.2.6.8 and 6.1.1.4'
S S 0.3331 0.5567 'International Tables Vol C Tables 4.2.6.8 and 6.1.1.4'

loop_
_geom_angle_atom_site_label_1
_geom_angle_atom_site_label_2
_geom_angle_atom_site_label_3
_geom_angle
_geom_angle_site_symmetry_1
_geom_angle_site_symmetry_3
_geom_angle_publ_flag
C2B S3B C4B 88.4(2) . . ?
C9 S10 C11 106.4(2) . . ?
C9B S10B C11B 107.7(2) . . ?
C7 S6 C5 90.9(2) . . ?
C2 S3 C4 88.7(2) . . ?
C5B S6B C7B 91.7(2) . . ?
C2 N1 C5 113.5(3) . . ?
C2 N1 C8 110.4(3) . . ?
C5 N1 C8 112.9(3) . . ?
C8B N1B C5B 114.5(3) . . ?
C8B N1B C2B 109.9(3) . . ?
C5B N1B C2B 112.9(4) . . ?
N1 C5 C4 108.4(3) . . ?
N1 C5 S6 106.9(3) . . ?
C4 C5 S6 115.3(4) . . ?
N1 C5 H5 108.7 . . ?
C4 C5 H5 108.7 . . ?
S6 C5 H5 108.7 . . ?
N1 C8 C7 106.2(4) . . ?
N1 C8 C9 109.1(4) . . ?
C7 C8 C9 115.2(4) . . ?
N1 C8 H8 108.7 . . ?
C7 C8 H8 108.7 . . ?
C9 C8 H8 108.7 . . ?
C2 C11 S10 112.4(3) . . ?
C2 C11 H11A 109.1 . . ?
S10 C11 H11A 109.1 . . ?
C2 C11 H11B 109.1 . . ?
S10 C11 H11B 109.1 . . ?
H11A C11 H11B 107.9 . . ?
O1 C9 C8 123.4(4) . . ?
O1 C9 S10 118.2(4) . . ?
C8 C9 S10 118.2(3) . . ?
N1B C2B C11B 107.2(4) . . ?
N1B C2B S3B 106.9(3) . . ?
C11B C2B S3B 113.5(3) . . ?
N1B C2B H2B 109.7 . . ?
C11B C2B H2B 109.7 . . ?
S3B C2B H2B 109.7 . . ?
N1 C2 C11 107.4(4) . . ?
N1 C2 S3 104.4(3) . . ?
C11 C2 S3 115.0(3) . . ?
N1 C2 H2 109.9 . . ?
C11 C2 H2 109.9 . . ?
S3 C2 H2 109.9 . . ?
C8 C7 S6 103.2(3) . . ?
C8 C7 H7A 111.1 . . ?
S6 C7 H7A 111.1 . . ?
C8 C7 H7B 111.1 . . ?
S6 C7 H7B 111.1 . . ?
H7A C7 H7B 109.1 . . ?
N1B C5B C4B 109.2(4) . . ?
N1B C5B S6B 106.5(3) . . ?
C4B C5B S6B 115.0(4) . . ?
N1B C5B H5B 108.7 . . ?
C4B C5B H5B 108.7 . . ?
S6B C5B H5B 108.7 . . ?
C5 C4 S3 103.6(4) . . ?
C5 C4 H4A 111.0 . . ?
S3 C4 H4A 111.0 . . ?
C5 C4 H4B 111.0 . . ?
S3 C4 H4B 111.0 . . ?
H4A C4 H4B 109.0 . . ?
N1B C8B C7B 106.6(4) . . ?
N1B C8B C9B 108.8(4) . . ?
C7B C8B C9B 114.6(5) . . ?
N1B C8B H8B 108.9 . . ?
C7B C8B H8B 108.9 . . ?
C9B C8B H8B 108.9 . . ?
O1B C9B C8B 122.7(5) . . ?
O1B C9B S10B 118.3(4) . . ?
C8B C9B S10B 118.8(3) . . ?
C8B C7B S6B 102.7(4) . . ?
C8B C7B H7BA 111.2 . . ?
S6B C7B H7BA 111.2 . . ?
C8B C7B H7BB 111.2 . . ?
S6B C7B H7BB 111.2 . . ?
H7BA C7B H7BB 109.1 . . ?
C2B C11B S10B 111.2(3) . . ?
C2B C11B H11C 109.4 . . ?
S10B C11B H11C 109.4 . . ?
C2B C11B H11D 109.4 . . ?
S10B C11B H11D 109.4 . . ?
H11C C11B H11D 108.0 . . ?
C5B C4B S3B 104.2(4) . . ?
C5B C4B H4BA 110.9 . . ?
S3B C4B H4BA 110.9 . . ?
C5B C4B H4BB 110.9 . . ?
S3B C4B H4BB 110.9 . . ?
H4BA C4B H4BB 108.9 . . ?

loop_
_geom_bond_atom_site_label_1
_geom_bond_atom_site_label_2
_geom_bond_distance
_geom_bond_site_symmetry_2
_geom_bond_publ_flag
S3B C2B 1.816(5) . ?
S3B C4B 1.825(5) . ?
S10 C9 1.784(5) . ?
S10 C11 1.831(6) . ?
S10B C9B 1.784(5) . ?
S10B C11B 1.824(5) . ?
S6 C7 1.804(5) . ?
S6 C5 1.818(4) . ?
S3 C2 1.811(5) . ?
S3 C4 1.815(6) . ?
S6B C5B 1.814(5) . ?
S6B C7B 1.836(6) . ?
N1 C2 1.464(5) . ?
N1 C5 1.468(5) . ?
N1 C8 1.470(5) . ?
O1 C9 1.203(6) . ?
N1B C8B 1.451(5) . ?
N1B C5B 1.455(6) . ?
N1B C2B 1.466(6) . ?
C5 C4 1.515(7) . ?
C5 H5 0.9800 . ?
C8 C7 1.505(6) . ?
C8 C9 1.505(6) . ?
C8 H8 0.9800 . ?
C11 C2 1.518(7) . ?
C11 H11A 0.9700 . ?
C11 H11B 0.9700 . ?
O1B C9B 1.170(6) . ?
C2B C11B 1.500(7) . ?
C2B H2B 0.9800 . ?
C2 H2 0.9800 . ?
C7 H7A 0.9700 . ?
C7 H7B 0.9700 . ?
C5B C4B 1.518(8) . ?
C5B H5B 0.9800 . ?
C4 H4A 0.9700 . ?
C4 H4B 0.9700 . ?
C8B C7B 1.502(6) . ?
C8B C9B 1.519(7) . ?
C8B H8B 0.9800 . ?
C7B H7BA 0.9700 . ?
C7B H7BB 0.9700 . ?
C11B H11C 0.9700 . ?
C11B H11D 0.9700 . ?
C4B H4BA 0.9700 . ?
C4B H4BB 0.9700 . ?

loop_
_geom_torsion_atom_site_label_1
_geom_torsion_atom_site_label_2
_geom_torsion_atom_site_label_3
_geom_torsion_atom_site_label_4
_geom_torsion
_geom_torsion_site_symmetry_1
_geom_torsion_site_symmetry_2
_geom_torsion_site_symmetry_3
_geom_torsion_site_symmetry_4
_geom_torsion_publ_flag
C2 N1 C5 C4 -5.2(5) . . . . ?
C8 N1 C5 C4 121.5(4) . . . . ?
C2 N1 C5 S6 -130.1(3) . . . . ?
C8 N1 C5 S6 -3.5(4) . . . . ?
C7 S6 C5 N1 -20.6(3) . . . . ?
C7 S6 C5 C4 -141.3(4) . . . . ?
C2 N1 C8 C7 160.5(4) . . . . ?
C5 N1 C8 C7 32.2(5) . . . . ?
C2 N1 C8 C9 -74.8(5) . . . . ?
C5 N1 C8 C9 156.9(4) . . . . ?
C9 S10 C11 C2 24.3(4) . . . . ?
N1 C8 C9 O1 -144.9(5) . . . . ?
C7 C8 C9 O1 -25.6(7) . . . . ?
N1 C8 C9 S10 40.4(5) . . . . ?
C7 C8 C9 S10 159.6(4) . . . . ?
C11 S10 C9 O1 166.9(4) . . . . ?
C11 S10 C9 C8 -18.1(4) . . . . ?
C8B N1B C2B C11B 88.9(5) . . . . ?
C5B N1B C2B C11B -141.9(4) . . . . ?
C8B N1B C2B S3B -149.1(3) . . . . ?
C5B N1B C2B S3B -19.9(5) . . . . ?
C4B S3B C2B N1B 34.4(4) . . . . ?
C4B S3B C2B C11B 152.4(4) . . . . ?
C5 N1 C2 C11 -148.2(4) . . . . ?
C8 N1 C2 C11 83.9(4) . . . . ?
C5 N1 C2 S3 -25.7(4) . . . . ?
C8 N1 C2 S3 -153.6(3) . . . . ?
S10 C11 C2 N1 -54.0(4) . . . . ?
S10 C11 C2 S3 -169.7(2) . . . . ?
C4 S3 C2 N1 38.8(3) . . . . ?
C4 S3 C2 C11 156.2(4) . . . . ?
N1 C8 C7 S6 -45.5(5) . . . . ?
C9 C8 C7 S6 -166.4(3) . . . . ?
C5 S6 C7 C8 38.0(4) . . . . ?
C8B N1B C5B C4B 116.9(5) . . . . ?
C2B N1B C5B C4B -10.0(5) . . . . ?
C8B N1B C5B S6B -7.8(5) . . . . ?
C2B N1B C5B S6B -134.7(3) . . . . ?
C7B S6B C5B N1B -16.2(4) . . . . ?
C7B S6B C5B C4B -137.3(4) . . . . ?
N1 C5 C4 S3 33.4(4) . . . . ?
S6 C5 C4 S3 153.2(2) . . . . ?
C2 S3 C4 C5 -41.7(3) . . . . ?
C5B N1B C8B C7B 34.7(6) . . . . ?
C2B N1B C8B C7B 163.1(4) . . . . ?
C5B N1B C8B C9B 158.7(4) . . . . ?
C2B N1B C8B C9B -72.9(5) . . . . ?
N1B C8B C9B O1B -155.1(6) . . . . ?
C7B C8B C9B O1B -35.9(8) . . . . ?
N1B C8B C9B S10B 30.2(6) . . . . ?
C7B C8B C9B S10B 149.4(4) . . . . ?
C11B S10B C9B O1B 179.5(6) . . . . ?
C11B S10B C9B C8B -5.5(5) . . . . ?
N1B C8B C7B S6B -43.5(5) . . . . ?
C9B C8B C7B S6B -163.9(4) . . . . ?
C5B S6B C7B C8B 34.3(4) . . . . ?
N1B C2B C11B S10B -53.1(4) . . . . ?
S3B C2B C11B S10B -171.0(3) . . . . ?
C9B S10B C11B C2B 16.8(5) . . . . ?
N1B C5B C4B S3B 34.8(5) . . . . ?
S6B C5B C4B S3B 154.4(3) . . . . ?
C2B S3B C4B C5B -39.3(4) . . . . ?
